data_7107007
loop_
_publ_author_name
'Srinu Tothadi'
'Arijit Mukherjee'
'Gautam R. Desiraju'

_publ_section_title
;
 Shape and size mimicry in the design of ternary molecular solids: towards
 a robust strategy for crystal engineering
;
_journal_name_full Chem.Commun.
_journal_page_first 12080
_journal_paper_doi 10.1039/c1cc14567c
_journal_volume 47
_journal_year 2011
_chemical_formula_sum 'C46 H40 N6 O4'
_chemical_formula_weight 740.84
_chemical_name_systematic
;
?
;
_space_group_IT_number 2
_symmetry_cell_setting triclinic
_symmetry_space_group_name_Hall '-P 1'
_symmetry_space_group_name_H-M 'P -1'
_atom_sites_solution_hydrogens geom
_atom_sites_solution_primary direct
_atom_sites_solution_secondary difmap
_audit_creation_method SHELXL-97
_cell_angle_alpha 69.876(5)
_cell_angle_beta 86.613(6)
_cell_angle_gamma 69.427(5)
_cell_formula_units_Z 1
_cell_length_a 9.4283(10)
_cell_length_b 10.1821(10)
_cell_length_c 11.1549(11)
_cell_measurement_reflns_used 8553
_cell_measurement_temperature 150(2)
_cell_measurement_theta_max 27.6
_cell_measurement_theta_min 3.1
_cell_volume 939.04(17)
_computing_cell_refinement 'CrystalClear-SM Expert 2.0 rc14 (Rigaku, 2009)'
_computing_data_collection 'CrystalClear-SM Expert 2.0 rc14 (Rigaku, 2009)'
_computing_data_reduction 'CrystalClear-SM Expert 2.0 rc14 (Rigaku, 2009)'
_computing_structure_refinement 'SHELXL-97 (Sheldrick, 2008)'
_computing_structure_solution 'SHELXL-97 (Sheldrick, 2008)'
_diffrn_ambient_temperature 150(2)
_diffrn_detector_area_resol_mean 13.6612
_diffrn_measured_fraction_theta_full 0.997
_diffrn_measured_fraction_theta_max 0.997
_diffrn_measurement_device 'XtaLABmini: Fixed Chi 2 circle'
_diffrn_measurement_device_type 'Rigaku Mercury375R (2x2 bin mode)'
_diffrn_radiation_monochromator graphite
_diffrn_radiation_source 'fine-focus sealed tube'
_diffrn_radiation_type MoK\a
_diffrn_radiation_wavelength 0.71073
_diffrn_reflns_av_R_equivalents 0.0278
_diffrn_reflns_av_sigmaI/netI 0.0343
_diffrn_reflns_limit_h_max 12
_diffrn_reflns_limit_h_min -12
_diffrn_reflns_limit_k_max 13
_diffrn_reflns_limit_k_min -13
_diffrn_reflns_limit_l_max 14
_diffrn_reflns_limit_l_min -14
_diffrn_reflns_number 9968
_diffrn_reflns_theta_full 27.48
_diffrn_reflns_theta_max 27.48
_diffrn_reflns_theta_min 3.13
_exptl_absorpt_coefficient_mu 0.085
_exptl_absorpt_correction_T_max 0.9915
_exptl_absorpt_correction_T_min 0.9586
_exptl_absorpt_correction_type multi-scan
_exptl_absorpt_process_details 'Jacobson, R. (1998) Private communication'
_exptl_crystal_colour yellow
_exptl_crystal_density_diffrn 1.310
_exptl_crystal_density_method 'not measured'
_exptl_crystal_description block
_exptl_crystal_F_000 390
_exptl_crystal_size_max 0.50
_exptl_crystal_size_mid 0.20
_exptl_crystal_size_min 0.10
_refine_diff_density_max 0.237
_refine_diff_density_min -0.321
_refine_diff_density_rms 0.041
_refine_ls_extinction_method none
_refine_ls_goodness_of_fit_ref 1.038
_refine_ls_hydrogen_treatment mixed
_refine_ls_matrix_type full
_refine_ls_number_parameters 333
_refine_ls_number_reflns 4305
_refine_ls_number_restraints 0
_refine_ls_restrained_S_all 1.038
_refine_ls_R_factor_all 0.0687
_refine_ls_R_factor_gt 0.0510
_refine_ls_shift/su_max 0.000
_refine_ls_shift/su_mean 0.000
_refine_ls_structure_factor_coef Fsqd
_refine_ls_weighting_details 'calc w=1/[\s^2^(Fo^2^)+(0.0571P)^2^+0.3427P] where P=(Fo^2^+2Fc^2^)/3'
_refine_ls_weighting_scheme calc
_refine_ls_wR_factor_gt 0.1200
_refine_ls_wR_factor_ref 0.1291
_reflns_number_gt 3306
_reflns_number_total 4305
_reflns_threshold_expression >2\s(I)
_cod_data_source_file c1cc14567c.txt
_cod_data_source_block orc_bipy_phenazine
_cod_original_cell_volume 939.04(16)
_cod_database_code 7107007

loop_
_symmetry_equiv_pos_as_xyz
'x, y, z'
'-x, -y, -z'

loop_
_atom_site_label
_atom_site_type_symbol
_atom_site_fract_x
_atom_site_fract_y
_atom_site_fract_z
_atom_site_U_iso_or_equiv
_atom_site_adp_type
_atom_site_occupancy
_atom_site_symmetry_multiplicity
_atom_site_calc_flag
H5 H 0.422(2) 0.7687(19) -0.1666(15) 0.027(4) Uiso 1 1 d
H7 H -0.0139(19) 0.9935(19) -0.0996(16) 0.028(4) Uiso 1 1 d
H3 H 0.066(2) 0.872(2) -0.4196(18) 0.033(5) Uiso 1 1 d
H12 H 0.654(2) 0.393(2) -0.2252(19) 0.050(6) Uiso 1 1 d
H1C H -0.194(2) 0.989(2) -0.369(2) 0.053(6) Uiso 1 1 d
H17 H 1.152(2) 0.590(2) -0.133(2) 0.050(6) Uiso 1 1 d
H11 H 0.905(2) 0.278(2) -0.1473(19) 0.048(6) Uiso 1 1 d
H16 H 1.410(2) 0.475(2) -0.0689(19) 0.050(6) Uiso 1 1 d
H1O H 0.451(3) 0.697(3) -0.341(2) 0.066(7) Uiso 1 1 d
H22 H 0.319(2) 0.549(3) 0.555(2) 0.056(6) Uiso 1 1 d
H2O H 0.362(3) 0.831(2) 0.013(2) 0.055(6) Uiso 1 1 d
H8 H 0.673(2) 0.791(2) -0.2925(19) 0.048(6) Uiso 1 1 d
H23 H 0.508(2) 0.308(2) 0.620(2) 0.051(6) Uiso 1 1 d
H19 H -0.183(2) 0.872(3) 0.409(2) 0.062(7) Uiso 1 1 d
H1A H -0.227(2) 1.015(2) -0.237(2) 0.050(6) Uiso 1 1 d
H9 H 0.927(2) 0.694(2) -0.2237(19) 0.047(6) Uiso 1 1 d
H1B H -0.188(3) 1.130(3) -0.354(2) 0.069(7) Uiso 1 1 d
H14 H 1.146(3) 0.188(3) -0.114(2) 0.067(7) Uiso 1 1 d
H18 H -0.446(2) 0.904(3) 0.364(2) 0.059(6) Uiso 1 1 d
H15 H 1.400(3) 0.086(3) -0.052(2) 0.080(8) Uiso 1 1 d
O2 O 0.26107(13) 0.88096(13) -0.00421(11) 0.0311(3) Uani 1 1 d
O1 O 0.35270(13) 0.74656(14) -0.38181(11) 0.0340(3) Uani 1 1 d
C5 C 0.31343(16) 0.81215(16) -0.19216(15) 0.0254(3) Uani 1 1 d
N1 N 0.64318(14) 0.60029(16) -0.26526(14) 0.0335(3) Uani 1 1 d
C3 C 0.10297(16) 0.87564(16) -0.34135(15) 0.0250(3) Uani 1 1 d
C13 C 1.11484(17) 0.40147(17) -0.13109(14) 0.0259(3) Uani 1 1 d
C6 C 0.21244(16) 0.87839(16) -0.11611(14) 0.0244(3) Uani 1 1 d
C2 C 0.00320(16) 0.94486(16) -0.26602(15) 0.0251(3) Uani 1 1 d
C7 C 0.05736(17) 0.94511(16) -0.15259(15) 0.0260(3) Uani 1 1 d
C10 C 0.95106(16) 0.47001(17) -0.17579(14) 0.0245(3) Uani 1 1 d
N2 N 1.42721(15) 0.27017(16) -0.05409(15) 0.0385(4) Uani 1 1 d
C4 C 0.25842(16) 0.81046(16) -0.30442(15) 0.0251(3) Uani 1 1 d
C1 C -0.16415(18) 1.0238(2) -0.30779(19) 0.0352(4) Uani 1 1 d
C17 C 1.19824(18) 0.48460(19) -0.11818(16) 0.0318(4) Uani 1 1 d
C16 C 1.35148(19) 0.4154(2) -0.08023(17) 0.0348(4) Uani 1 1 d
C12 C 0.71439(19) 0.4529(2) -0.22215(18) 0.0358(4) Uani 1 1 d
C11 C 0.86556(18) 0.38395(19) -0.17675(17) 0.0325(4) Uani 1 1 d
C8 C 0.72495(19) 0.6828(2) -0.26315(19) 0.0396(4) Uani 1 1 d
C9 C 0.87668(19) 0.62423(19) -0.21987(18) 0.0362(4) Uani 1 1 d
C14 C 1.1930(2) 0.2505(2) -0.1041(2) 0.0511(6) Uani 1 1 d
C15 C 1.3460(2) 0.1918(2) -0.0672(3) 0.0622(7) Uani 1 1 d
N3 N 0.04105(16) 0.62571(16) 0.48820(14) 0.0342(3) Uani 1 1 d
C22 C 0.2966(2) 0.4608(2) 0.56199(17) 0.0383(4) Uani 1 1 d
C21 C 0.14317(19) 0.48565(19) 0.52936(15) 0.0314(4) Uani 1 1 d
C20 C -0.10177(19) 0.64061(19) 0.45926(15) 0.0321(4) Uani 1 1 d
C19 C -0.2157(2) 0.7860(2) 0.41639(19) 0.0420(4) Uani 1 1 d
C23 C 0.4016(2) 0.3212(2) 0.60060(19) 0.0454(5) Uani 1 1 d
C18 C -0.3607(2) 0.8034(2) 0.3888(2) 0.0481(5) Uani 1 1 d

loop_
_atom_site_aniso_label
_atom_site_aniso_U_11
_atom_site_aniso_U_22
_atom_site_aniso_U_33
_atom_site_aniso_U_23
_atom_site_aniso_U_13
_atom_site_aniso_U_12
O2 0.0236(6) 0.0350(6) 0.0335(6) -0.0151(5) -0.0060(5) -0.0047(5)
O1 0.0202(6) 0.0412(7) 0.0371(7) -0.0193(5) -0.0015(5) -0.0004(5)
C5 0.0151(7) 0.0230(7) 0.0335(8) -0.0066(6) -0.0034(6) -0.0036(6)
N1 0.0191(6) 0.0387(8) 0.0378(8) -0.0137(6) 0.0015(5) -0.0040(6)
C3 0.0215(7) 0.0238(7) 0.0264(8) -0.0052(6) -0.0036(6) -0.0066(6)
C13 0.0216(7) 0.0273(8) 0.0246(8) -0.0056(6) -0.0012(6) -0.0067(6)
C6 0.0223(7) 0.0211(7) 0.0280(8) -0.0065(6) -0.0024(6) -0.0069(6)
C2 0.0179(7) 0.0218(7) 0.0300(8) -0.0034(6) -0.0026(6) -0.0052(6)
C7 0.0202(7) 0.0241(7) 0.0294(8) -0.0084(6) 0.0011(6) -0.0036(6)
C10 0.0200(7) 0.0277(8) 0.0226(7) -0.0071(6) 0.0016(5) -0.0063(6)
N2 0.0232(7) 0.0365(8) 0.0496(9) -0.0112(7) -0.0115(6) -0.0045(6)
C4 0.0203(7) 0.0205(7) 0.0304(8) -0.0066(6) -0.0002(6) -0.0043(6)
C1 0.0185(8) 0.0409(10) 0.0376(10) -0.0113(8) -0.0052(7) -0.0015(7)
C17 0.0268(8) 0.0282(8) 0.0380(9) -0.0085(7) -0.0037(7) -0.0088(7)
C16 0.0275(8) 0.0366(9) 0.0398(10) -0.0103(7) -0.0059(7) -0.0124(7)
C12 0.0229(8) 0.0372(9) 0.0483(11) -0.0166(8) -0.0011(7) -0.0092(7)
C11 0.0241(8) 0.0278(8) 0.0426(10) -0.0109(7) -0.0010(7) -0.0063(7)
C8 0.0239(8) 0.0297(9) 0.0554(12) -0.0088(8) -0.0006(7) -0.0032(7)
C9 0.0246(8) 0.0264(8) 0.0525(11) -0.0080(7) -0.0003(7) -0.0080(7)
C14 0.0287(9) 0.0260(9) 0.0929(17) -0.0135(10) -0.0193(10) -0.0061(8)
C15 0.0308(10) 0.0274(10) 0.116(2) -0.0157(11) -0.0278(11) 0.0004(8)
N3 0.0371(8) 0.0346(8) 0.0354(8) -0.0134(6) 0.0040(6) -0.0168(6)
C22 0.0370(10) 0.0466(11) 0.0381(10) -0.0182(8) 0.0043(7) -0.0195(8)
C21 0.0344(9) 0.0343(9) 0.0271(8) -0.0121(7) 0.0037(6) -0.0127(7)
C20 0.0324(9) 0.0362(9) 0.0291(8) -0.0128(7) 0.0024(6) -0.0123(7)
C19 0.0441(11) 0.0335(9) 0.0466(11) -0.0115(8) 0.0006(8) -0.0135(8)
C23 0.0321(10) 0.0573(12) 0.0451(11) -0.0166(9) -0.0014(8) -0.0141(9)
C18 0.0394(11) 0.0406(11) 0.0522(12) -0.0111(9) -0.0053(9) -0.0034(9)

loop_
_atom_type_symbol
_atom_type_description
_atom_type_scat_dispersion_real
_atom_type_scat_dispersion_imag
_atom_type_scat_source
C C 0.0033 0.0016 'International Tables Vol C Tables 4.2.6.8 and 6.1.1.4'
H H 0.0000 0.0000 'International Tables Vol C Tables 4.2.6.8 and 6.1.1.4'
N N 0.0061 0.0033 'International Tables Vol C Tables 4.2.6.8 and 6.1.1.4'
O O 0.0106 0.0060 'International Tables Vol C Tables 4.2.6.8 and 6.1.1.4'

loop_
_geom_angle_atom_site_label_1
_geom_angle_atom_site_label_2
_geom_angle_atom_site_label_3
_geom_angle
_geom_angle_site_symmetry_1
_geom_angle_site_symmetry_3
C6 O2 H2O 111.1(14) . .
C4 O1 H1O 109.0(15) . .
C6 C5 C4 119.41(13) . .
C6 C5 H5 119.5(10) . .
C4 C5 H5 121.1(10) . .
C12 N1 C8 116.55(14) . .
C2 C3 C4 119.55(14) . .
C2 C3 H3 120.8(10) . .
C4 C3 H3 119.6(10) . .
C14 C13 C17 116.45(15) . .
C14 C13 C10 121.00(15) . .
C17 C13 C10 122.52(14) . .
O2 C6 C5 121.45(13) . .
O2 C6 C7 118.00(13) . .
C5 C6 C7 120.55(14) . .
C3 C2 C7 120.12(13) . .
C3 C2 C1 120.52(14) . .
C7 C2 C1 119.34(14) . .
C2 C7 C6 119.77(14) . .
C2 C7 H7 119.6(10) . .
C6 C7 H7 120.6(10) . .
C11 C10 C9 116.75(14) . .
C11 C10 C13 121.86(14) . .
C9 C10 C13 121.38(14) . .
C16 N2 C15 115.58(15) . .
O1 C4 C5 121.59(13) . .
O1 C4 C3 117.84(14) . .
C5 C4 C3 120.57(14) . .
C2 C1 H1C 111.5(13) . .
C2 C1 H1A 112.3(13) . .
H1C C1 H1A 110.8(18) . .
C2 C1 H1B 111.7(14) . .
H1C C1 H1B 103.7(18) . .
H1A C1 H1B 106.4(19) . .
C16 C17 C13 119.90(15) . .
C16 C17 H17 118.4(13) . .
C13 C17 H17 121.7(13) . .
N2 C16 C17 123.91(16) . .
N2 C16 H16 116.4(12) . .
C17 C16 H16 119.7(12) . .
N1 C12 C11 123.59(17) . .
N1 C12 H12 116.2(12) . .
C11 C12 H12 120.2(12) . .
C12 C11 C10 119.82(15) . .
C12 C11 H11 116.7(13) . .
C10 C11 H11 123.5(13) . .
N1 C8 C9 124.07(16) . .
N1 C8 H8 117.2(12) . .
C9 C8 H8 118.7(12) . .
C8 C9 C10 119.21(16) . .
C8 C9 H9 117.8(12) . .
C10 C9 H9 123.0(12) . .
C15 C14 C13 119.40(18) . .
C15 C14 H14 118.9(15) . .
C13 C14 H14 121.6(15) . .
N2 C15 C14 124.76(18) . .
N2 C15 H15 116.9(15) . .
C14 C15 H15 118.3(15) . .
C21 N3 C20 116.47(15) . .
C23 C22 C21 120.65(18) . .
C23 C22 H22 123.4(13) . .
C21 C22 H22 115.9(13) . .
N3 C21 C22 119.80(16) . .
N3 C21 C20 121.51(15) . 2_566
C22 C21 C20 118.69(16) . 2_566
N3 C20 C19 119.22(16) . .
N3 C20 C21 122.02(15) . 2_566
C19 C20 C21 118.76(16) . 2_566
C18 C19 C20 120.27(19) . .
C18 C19 H19 123.0(13) . .
C20 C19 H19 116.7(13) . .
C22 C23 C18 120.62(18) . 2_566
C22 C23 H23 118.9(13) . .
C18 C23 H23 120.5(12) 2_566 .
C19 C18 C23 120.99(18) . 2_566
C19 C18 H18 122.7(13) . .
C23 C18 H18 116.3(13) 2_566 .

loop_
_geom_bond_atom_site_label_1
_geom_bond_atom_site_label_2
_geom_bond_distance
_geom_bond_site_symmetry_2
O2 C6 1.3665(18) .
O2 H2O 0.90(2) .
O1 C4 1.3594(18) .
O1 H1O 0.94(3) .
C5 C6 1.389(2) .
C5 C4 1.391(2) .
C5 H5 0.980(17) .
N1 C12 1.330(2) .
N1 C8 1.331(2) .
C3 C2 1.391(2) .
C3 C4 1.399(2) .
C3 H3 0.977(18) .
C13 C14 1.381(2) .
C13 C17 1.386(2) .
C13 C10 1.488(2) .
C6 C7 1.395(2) .
C2 C7 1.393(2) .
C2 C1 1.513(2) .
C7 H7 0.982(17) .
C10 C11 1.386(2) .
C10 C9 1.391(2) .
N2 C16 1.329(2) .
N2 C15 1.330(3) .
C1 H1C 0.97(2) .
C1 H1A 0.95(2) .
C1 H1B 0.97(3) .
C17 C16 1.384(2) .
C17 H17 0.96(2) .
C16 H16 0.99(2) .
C12 C11 1.385(2) .
C12 H12 0.98(2) .
C11 H11 0.95(2) .
C8 C9 1.385(2) .
C8 H8 0.98(2) .
C9 H9 0.97(2) .
C14 C15 1.379(3) .
C14 H14 0.93(3) .
C15 H15 0.97(3) .
N3 C21 1.345(2) .
N3 C20 1.347(2) .
C22 C23 1.351(3) .
C22 C21 1.425(2) .
C22 H22 0.97(2) .
C21 C20 1.434(2) 2_566
C20 C19 1.425(2) .
C20 C21 1.434(2) 2_566
C19 C18 1.355(3) .
C19 H19 1.00(2) .
C23 C18 1.417(3) 2_566
C23 H23 0.99(2) .
C18 C23 1.417(3) 2_566
C18 H18 1.01(2) .

loop_
_geom_torsion_atom_site_label_1
_geom_torsion_atom_site_label_2
_geom_torsion_atom_site_label_3
_geom_torsion_atom_site_label_4
_geom_torsion
_geom_torsion_site_symmetry_1
_geom_torsion_site_symmetry_4
C4 C5 C6 O2 179.13(14) . .
C4 C5 C6 C7 -1.1(2) . .
C4 C3 C2 C7 -2.0(2) . .
C4 C3 C2 C1 176.51(15) . .
C3 C2 C7 C6 1.3(2) . .
C1 C2 C7 C6 -177.18(15) . .
O2 C6 C7 C2 -179.99(13) . .
C5 C6 C7 C2 0.2(2) . .
C14 C13 C10 C11 8.3(3) . .
C17 C13 C10 C11 -173.79(16) . .
C14 C13 C10 C9 -171.08(19) . .
C17 C13 C10 C9 6.8(2) . .
C6 C5 C4 O1 -179.79(14) . .
C6 C5 C4 C3 0.4(2) . .
C2 C3 C4 O1 -178.69(13) . .
C2 C3 C4 C5 1.1(2) . .
C14 C13 C17 C16 0.1(3) . .
C10 C13 C17 C16 -177.86(15) . .
C15 N2 C16 C17 0.3(3) . .
C13 C17 C16 N2 -0.1(3) . .
C8 N1 C12 C11 -0.1(3) . .
N1 C12 C11 C10 -0.6(3) . .
C9 C10 C11 C12 1.0(2) . .
C13 C10 C11 C12 -178.41(15) . .
C12 N1 C8 C9 0.2(3) . .
N1 C8 C9 C10 0.2(3) . .
C11 C10 C9 C8 -0.9(3) . .
C13 C10 C9 C8 178.56(16) . .
C17 C13 C14 C15 -0.3(3) . .
C10 C13 C14 C15 177.7(2) . .
C16 N2 C15 C14 -0.5(4) . .
C13 C14 C15 N2 0.5(4) . .
C20 N3 C21 C22 -179.94(15) . .
C20 N3 C21 C20 0.4(3) . 2_566
C23 C22 C21 N3 -178.42(17) . .
C23 C22 C21 C20 1.2(3) . 2_566
C21 N3 C20 C19 179.34(15) . .
C21 N3 C20 C21 -0.4(3) . 2_566
N3 C20 C19 C18 -178.90(18) . .
C21 C20 C19 C18 0.9(3) 2_566 .
C21 C22 C23 C18 -0.9(3) . 2_566
C20 C19 C18 C23 -1.2(3) . 2_566
